data_4065751
loop_
_publ_author_name
'Horeglad, Pawe\/l'
'Kruk, Przemys\/law'
'P\'ecaut, Jacques'

_publ_section_title
;
 Heteroselective Polymerization ofrac-Lactide in the Presence of
 Dialkylgallium Alkoxides: The Effect of Lewis Base on Polymerization
 Stereoselectivity
;
_journal_issue 17
_journal_name_full Organometallics
_journal_page_first 3729
_journal_paper_doi 10.1021/om100110p
_journal_volume 29
_journal_year 2010
_chemical_absolute_configuration ad
_chemical_formula_moiety 'C12 H26 Ga2 O6'
_chemical_formula_sum 'C12 H26 Ga2 O6'
_chemical_formula_weight 405.77
_chemical_name_systematic
; 
 ? 
;
_space_group_IT_number 4
_symmetry_cell_setting monoclinic
_symmetry_space_group_name_Hall 'P 2yb'
_symmetry_space_group_name_H-M 'P 1 21 1'
_atom_sites_solution_hydrogens geom
_atom_sites_solution_primary direct
_atom_sites_solution_secondary difmap
_audit_creation_method SHELXL-97
_cell_angle_alpha 90.00
_cell_angle_beta 91.443(2)
_cell_angle_gamma 90.00
_cell_formula_units_Z 2
_cell_length_a 7.16603(18)
_cell_length_b 16.0451(4)
_cell_length_c 7.92429(17)
_cell_measurement_reflns_used 9057
_cell_measurement_temperature 150(2)
_cell_measurement_theta_max 30.4364
_cell_measurement_theta_min 3.6041
_cell_volume 910.84(4)
_computing_cell_refinement
;
CrysAlisPro, Oxford Diffraction Ltd.,
Version 1.171.33.34d (release 27-02-2009 CrysAlis171 .NET)
(compiled Feb 27 2009,15:38:38)
;
_computing_data_collection
;
CrysAlisPro, Oxford Diffraction Ltd.,
Version 1.171.33.34d (release 27-02-2009 CrysAlis171 .NET)
(compiled Feb 27 2009,15:38:38)
;
_computing_data_reduction
;
CrysAlisPro, Oxford Diffraction Ltd.,
Version 1.171.33.34d (release 27-02-2009 CrysAlis171 .NET)
(compiled Feb 27 2009,15:38:38)
;
_computing_structure_refinement 'SHELXL-97 (Sheldrick, 1997)'
_computing_structure_solution 'SHELXS-97 (Sheldrick, 1990)'
_diffrn_ambient_temperature 150(2)
_diffrn_detector_area_resol_mean 15.9653
_diffrn_measured_fraction_theta_full 0.934
_diffrn_measured_fraction_theta_max 0.932
_diffrn_measurement_details
;
  1 omega   -9.00   91.00   1.0000    1.5000
omega____ theta____ kappa____ phi______ frames
    -       21.2778   77.0000  150.0000 100

  2 omega   -9.00   73.00   1.0000    1.5000
omega____ theta____ kappa____ phi______ frames
    -       21.2778   77.0000  -90.0000 82

  3 omega   34.00   97.00   1.0000    1.5000
omega____ theta____ kappa____ phi______ frames
    -       21.2778  179.0000   30.0000 63

  4 omega  -53.00   45.00   1.0000    1.5000
omega____ theta____ kappa____ phi______ frames
    -      -22.8403   77.0000   30.0000 98

  5 omega  -19.00   67.00   1.0000    1.5000
omega____ theta____ kappa____ phi______ frames
    -       21.2778 -106.0000   30.0000 86

  6 omega   -9.00   91.00   1.0000    1.5000
omega____ theta____ kappa____ phi______ frames
    -       21.2778   77.0000   30.0000 100

  7 omega  -49.00   20.00   1.0000    1.5000
omega____ theta____ kappa____ phi______ frames
    -      -22.8403   37.0000  150.0000 69

  8 omega  -49.00   50.00   1.0000    1.5000
omega____ theta____ kappa____ phi______ frames
    -      -22.8403   37.0000 -150.0000 99
;
_diffrn_measurement_device_type 'Goniometer KM4/Xcalibur,detector:Sapphire3'
_diffrn_measurement_method '\w scans'
_diffrn_radiation_monochromator graphite
_diffrn_radiation_source 'fine-focus sealed tube'
_diffrn_radiation_type MoK\a
_diffrn_radiation_wavelength 0.71073
_diffrn_reflns_av_R_equivalents 0.0249
_diffrn_reflns_av_sigmaI/netI 0.0334
_diffrn_reflns_limit_h_max 10
_diffrn_reflns_limit_h_min -9
_diffrn_reflns_limit_k_max 22
_diffrn_reflns_limit_k_min -22
_diffrn_reflns_limit_l_max 11
_diffrn_reflns_limit_l_min -11
_diffrn_reflns_number 14132
_diffrn_reflns_theta_full 30.50
_diffrn_reflns_theta_max 30.51
_diffrn_reflns_theta_min 3.61
_exptl_absorpt_coefficient_mu 2.975
_exptl_absorpt_correction_T_max 0.3824
_exptl_absorpt_correction_T_min 0.1749
_exptl_absorpt_correction_type multi-scan
_exptl_absorpt_process_details
;
CrysAlisPro, Oxford Diffraction Ltd.,
Version 1.171.33.34d (release 27-02-2009 CrysAlis171 .NET)
(compiled Feb 27 2009,15:38:38)
Empirical absorption correction using spherical harmonics,
 implemented in SCALE3 ABSPACK scaling algorithm.
;
_exptl_crystal_colour colourless
_exptl_crystal_density_diffrn 1.479
_exptl_crystal_density_method 'not measured'
_exptl_crystal_description bloc
_exptl_crystal_F_000 416
_exptl_crystal_size_max 0.90
_exptl_crystal_size_mid 0.40
_exptl_crystal_size_min 0.40
_refine_diff_density_max 0.432
_refine_diff_density_min -0.327
_refine_diff_density_rms 0.053
_refine_ls_abs_structure_details 'Flack H D (1983), Acta Cryst. A39, 876-881'
_refine_ls_abs_structure_Flack 0.003(10)
_refine_ls_extinction_method none
_refine_ls_goodness_of_fit_ref 0.964
_refine_ls_hydrogen_treatment constr
_refine_ls_matrix_type full
_refine_ls_number_parameters 189
_refine_ls_number_reflns 5008
_refine_ls_number_restraints 1
_refine_ls_restrained_S_all 0.964
_refine_ls_R_factor_all 0.0334
_refine_ls_R_factor_gt 0.0286
_refine_ls_shift/su_max 0.002
_refine_ls_shift/su_mean 0.000
_refine_ls_structure_factor_coef Fsqd
_refine_ls_weighting_details 'calc w=1/[\s^2^(Fo^2^)+(0.0367P)^2^] where P=(Fo^2^+2Fc^2^)/3'
_refine_ls_weighting_scheme calc
_refine_ls_wR_factor_gt 0.0624
_refine_ls_wR_factor_ref 0.0631
_reflns_number_gt 4345
_reflns_number_total 5008
_reflns_threshold_expression >2sigma(I)
_cod_data_source_file om100110p_si_001.cif
_cod_data_source_block 1
_cod_original_sg_symbol_Hall P_2yb
_cod_original_sg_symbol_H-M 'P 21'
_cod_database_code 4065751

loop_
_symmetry_equiv_pos_as_xyz
'x, y, z'
'-x, y+1/2, -z'

loop_
_atom_site_label
_atom_site_type_symbol
_atom_site_fract_x
_atom_site_fract_y
_atom_site_fract_z
_atom_site_U_iso_or_equiv
_atom_site_adp_type
_atom_site_occupancy
_atom_site_symmetry_multiplicity
_atom_site_calc_flag
_atom_site_refinement_flags
Ga1 Ga 0.68707(4) 0.879373(18) 0.47315(3) 0.03263(8) Uani 1 1 d .
Ga2 Ga 0.45675(4) 0.768844(16) 0.21750(4) 0.03421(8) Uani 1 1 d .
O1 O 0.4975(3) 0.88424(14) 0.2792(2) 0.0370(4) Uani 1 1 d .
O2 O 0.2453(3) 0.84866(13) 0.0421(3) 0.0418(5) Uani 1 1 d .
O3 O 0.1641(3) 0.98217(15) 0.0039(3) 0.0414(5) Uani 1 1 d .
O11 O 0.6539(2) 0.76450(13) 0.4067(2) 0.0364(4) Uani 1 1 d .
O12 O 0.8916(3) 0.79321(13) 0.6592(3) 0.0401(5) Uani 1 1 d .
O13 O 0.9214(3) 0.65749(16) 0.7202(3) 0.0448(5) Uani 1 1 d .
C1 C 0.5205(5) 1.0207(2) 0.1526(5) 0.0626(10) Uani 1 1 d .
H1A H 0.5982 1.0418 0.2467 0.094 Uiso 1 1 calc R
H1B H 0.4444 1.0661 0.1053 0.094 Uiso 1 1 calc R
H1C H 0.6007 0.9983 0.0651 0.094 Uiso 1 1 calc R
C2 C 0.3948(4) 0.95270(19) 0.2151(3) 0.0359(6) Uani 1 1 d .
H2 H 0.3190 0.9760 0.3083 0.043 Uiso 1 1 calc R
C3 C 0.2622(4) 0.92124(19) 0.0773(4) 0.0347(6) Uani 1 1 d .
C4 C 0.0304(5) 0.9553(2) -0.1250(4) 0.0492(8) Uani 1 1 d .
H4A H 0.0967 0.9302 -0.2189 0.074 Uiso 1 1 calc R
H4B H -0.0416 1.0034 -0.1660 0.074 Uiso 1 1 calc R
H4C H -0.0542 0.9141 -0.0771 0.074 Uiso 1 1 calc R
C11 C 0.7559(5) 0.62102(18) 0.4040(4) 0.0444(7) Uani 1 1 d .
H11A H 0.6524 0.6047 0.3279 0.067 Uiso 1 1 calc R
H11B H 0.7886 0.5743 0.4788 0.067 Uiso 1 1 calc R
H11C H 0.8644 0.6361 0.3375 0.067 Uiso 1 1 calc R
C12 C 0.6974(4) 0.69578(19) 0.5097(4) 0.0357(6) Uani 1 1 d .
H12 H 0.5834 0.6801 0.5727 0.043 Uiso 1 1 calc R
C13 C 0.8468(4) 0.72162(19) 0.6354(4) 0.0347(6) Uani 1 1 d .
C14 C 1.0621(5) 0.6778(2) 0.8454(5) 0.0570(9) Uani 1 1 d .
H14A H 1.1632 0.7086 0.7926 0.086 Uiso 1 1 calc R
H14B H 1.1119 0.6264 0.8959 0.086 Uiso 1 1 calc R
H14C H 1.0073 0.7123 0.9334 0.086 Uiso 1 1 calc R
C21 C 0.5401(5) 0.9146(2) 0.6646(4) 0.0496(8) Uani 1 1 d .
H21A H 0.4104 0.8965 0.6472 0.074 Uiso 1 1 calc R
H21B H 0.5443 0.9754 0.6743 0.074 Uiso 1 1 calc R
H21C H 0.5917 0.8895 0.7684 0.074 Uiso 1 1 calc R
C22 C 0.9132(4) 0.9285(2) 0.3821(4) 0.0488(8) Uani 1 1 d .
H22A H 1.0225 0.9085 0.4468 0.073 Uiso 1 1 calc R
H22B H 0.9063 0.9894 0.3903 0.073 Uiso 1 1 calc R
H22C H 0.9240 0.9123 0.2635 0.073 Uiso 1 1 calc R
C23 C 0.2462(5) 0.7123(2) 0.3221(4) 0.0507(8) Uani 1 1 d .
H23A H 0.2222 0.7381 0.4316 0.076 Uiso 1 1 calc R
H23B H 0.2763 0.6533 0.3384 0.076 Uiso 1 1 calc R
H23C H 0.1348 0.7175 0.2485 0.076 Uiso 1 1 calc R
C24 C 0.5985(5) 0.7383(2) 0.0194(4) 0.0471(7) Uani 1 1 d .
H24A H 0.5130 0.7317 -0.0782 0.071 Uiso 1 1 calc R
H24B H 0.6642 0.6856 0.0410 0.071 Uiso 1 1 calc R
H24C H 0.6895 0.7821 -0.0040 0.071 Uiso 1 1 calc R

loop_
_atom_site_aniso_label
_atom_site_aniso_U_11
_atom_site_aniso_U_22
_atom_site_aniso_U_33
_atom_site_aniso_U_23
_atom_site_aniso_U_13
_atom_site_aniso_U_12
Ga1 0.03554(15) 0.02846(16) 0.03392(14) -0.00199(13) 0.00120(11) -0.00317(14)
Ga2 0.03766(16) 0.02867(16) 0.03629(15) -0.00174(13) 0.00051(11) -0.00566(14)
O1 0.0434(9) 0.0239(9) 0.0432(10) -0.0013(10) -0.0082(8) -0.0028(10)
O2 0.0448(12) 0.0356(12) 0.0446(12) -0.0029(9) -0.0072(10) -0.0029(9)
O3 0.0422(11) 0.0381(12) 0.0437(11) 0.0013(9) -0.0043(9) 0.0026(9)
O11 0.0425(11) 0.0249(10) 0.0413(10) 0.0002(10) -0.0078(8) -0.0004(10)
O12 0.0440(12) 0.0334(11) 0.0427(12) -0.0031(9) -0.0038(9) 0.0008(9)
O13 0.0519(13) 0.0361(12) 0.0461(12) 0.0018(9) -0.0064(10) 0.0063(10)
C1 0.057(2) 0.043(2) 0.086(3) 0.0183(18) -0.025(2) -0.0099(16)
C2 0.0382(15) 0.0332(16) 0.0362(14) -0.0041(11) -0.0006(11) 0.0037(12)
C3 0.0334(14) 0.0347(17) 0.0364(14) 0.0019(12) 0.0061(11) 0.0001(12)
C4 0.0463(18) 0.050(2) 0.0505(18) 0.0050(15) -0.0157(14) 0.0038(15)
C11 0.0569(19) 0.0260(15) 0.0503(16) -0.0001(12) -0.0007(14) -0.0026(13)
C12 0.0333(15) 0.0322(15) 0.0416(15) 0.0031(12) 0.0031(11) -0.0010(12)
C13 0.0350(15) 0.0346(16) 0.0348(14) -0.0003(11) 0.0057(11) 0.0033(12)
C14 0.055(2) 0.058(2) 0.057(2) 0.0051(17) -0.0186(16) 0.0127(17)
C21 0.0570(19) 0.053(2) 0.0385(15) -0.0016(13) 0.0037(13) 0.0213(16)
C22 0.0398(17) 0.052(2) 0.0544(18) 0.0106(15) 0.0000(13) -0.0124(15)
C23 0.0414(16) 0.051(2) 0.060(2) 0.0131(16) 0.0002(14) -0.0079(15)
C24 0.0597(19) 0.0431(18) 0.0390(15) -0.0028(13) 0.0084(14) 0.0036(15)

loop_
_atom_type_symbol
_atom_type_description
_atom_type_scat_dispersion_real
_atom_type_scat_dispersion_imag
_atom_type_scat_source
C C 0.0033 0.0016 'International Tables Vol C Tables 4.2.6.8 and 6.1.1.4'
H H 0.0000 0.0000 'International Tables Vol C Tables 4.2.6.8 and 6.1.1.4'
O O 0.0106 0.0060 'International Tables Vol C Tables 4.2.6.8 and 6.1.1.4'
Ga Ga 0.2307 1.6083 'International Tables Vol C Tables 4.2.6.8 and 6.1.1.4'

loop_
_geom_angle_atom_site_label_1
_geom_angle_atom_site_label_2
_geom_angle_atom_site_label_3
_geom_angle
O11 Ga1 C21 115.03(13)
O11 Ga1 C22 112.45(13)
C21 Ga1 C22 129.66(16)
O11 Ga1 O1 75.77(8)
C21 Ga1 O1 102.33(11)
C22 Ga1 O1 104.50(11)
O11 Ga1 O12 72.31(8)
C21 Ga1 O12 91.24(11)
C22 Ga1 O12 87.79(11)
O1 Ga1 O12 148.08(8)
O1 Ga2 C24 111.42(11)
O1 Ga2 C23 116.62(13)
C24 Ga2 C23 130.12(15)
O1 Ga2 O11 75.47(8)
C24 Ga2 O11 102.59(11)
C23 Ga2 O11 101.53(11)
O1 Ga2 O2 74.03(8)
C24 Ga2 O2 90.13(11)
C23 Ga2 O2 90.58(12)
O11 Ga2 O2 149.45(8)
C2 O1 Ga2 125.48(16)
C2 O1 Ga1 129.56(17)
Ga2 O1 Ga1 104.40(10)
C3 O2 Ga2 108.9(2)
C3 O3 C4 115.0(3)
C12 O11 Ga1 124.61(17)
C12 O11 Ga2 126.58(17)
Ga1 O11 Ga2 104.29(9)
C13 O12 Ga1 106.7(2)
C13 O13 C14 116.0(3)
C2 C1 H1A 109.5
C2 C1 H1B 109.5
H1A C1 H1B 109.5
C2 C1 H1C 109.5
H1A C1 H1C 109.5
H1B C1 H1C 109.5
O1 C2 C1 111.8(3)
O1 C2 C3 108.2(2)
C1 C2 C3 111.9(3)
O1 C2 H2 108.3
C1 C2 H2 108.3
C3 C2 H2 108.3
O2 C3 O3 124.2(3)
O2 C3 C2 123.2(3)
O3 C3 C2 112.7(3)
O3 C4 H4A 109.5
O3 C4 H4B 109.5
H4A C4 H4B 109.5
O3 C4 H4C 109.5
H4A C4 H4C 109.5
H4B C4 H4C 109.5
C12 C11 H11A 109.5
C12 C11 H11B 109.5
H11A C11 H11B 109.5
C12 C11 H11C 109.5
H11A C11 H11C 109.5
H11B C11 H11C 109.5
O11 C12 C13 108.3(2)
O11 C12 C11 111.0(2)
C13 C12 C11 112.3(2)
O11 C12 H12 108.4
C13 C12 H12 108.4
C11 C12 H12 108.4
O12 C13 O13 123.7(3)
O12 C13 C12 123.3(3)
O13 C13 C12 113.0(3)
O13 C14 H14A 109.5
O13 C14 H14B 109.5
H14A C14 H14B 109.5
O13 C14 H14C 109.5
H14A C14 H14C 109.5
H14B C14 H14C 109.5
Ga1 C21 H21A 109.5
Ga1 C21 H21B 109.5
H21A C21 H21B 109.5
Ga1 C21 H21C 109.5
H21A C21 H21C 109.5
H21B C21 H21C 109.5
Ga1 C22 H22A 109.5
Ga1 C22 H22B 109.5
H22A C22 H22B 109.5
Ga1 C22 H22C 109.5
H22A C22 H22C 109.5
H22B C22 H22C 109.5
Ga2 C23 H23A 109.5
Ga2 C23 H23B 109.5
H23A C23 H23B 109.5
Ga2 C23 H23C 109.5
H23A C23 H23C 109.5
H23B C23 H23C 109.5
Ga2 C24 H24A 109.5
Ga2 C24 H24B 109.5
H24A C24 H24B 109.5
Ga2 C24 H24C 109.5
H24A C24 H24C 109.5
H24B C24 H24C 109.5

loop_
_geom_bond_atom_site_label_1
_geom_bond_atom_site_label_2
_geom_bond_distance
Ga1 O11 1.930(2)
Ga1 C21 1.952(3)
Ga1 C22 1.956(3)
Ga1 O1 2.0269(18)
Ga1 O12 2.475(2)
Ga2 O1 1.935(2)
Ga2 C24 1.954(3)
Ga2 C23 1.962(3)
Ga2 O11 2.0349(17)
Ga2 O2 2.400(2)
O1 C2 1.410(4)
O2 C3 1.203(3)
O3 C3 1.329(4)
O3 C4 1.448(4)
O11 C12 1.402(4)
O12 C13 1.206(4)
O13 C13 1.333(4)
O13 C14 1.435(4)
C1 C2 1.506(5)
C1 H1A 0.9800
C1 H1B 0.9800
C1 H1C 0.9800
C2 C3 1.516(4)
C2 H2 1.0000
C4 H4A 0.9800
C4 H4B 0.9800
C4 H4C 0.9800
C11 C12 1.528(4)
C11 H11A 0.9800
C11 H11B 0.9800
C11 H11C 0.9800
C12 C13 1.502(4)
C12 H12 1.0000
C14 H14A 0.9800
C14 H14B 0.9800
C14 H14C 0.9800
C21 H21A 0.9800
C21 H21B 0.9800
C21 H21C 0.9800
C22 H22A 0.9800
C22 H22B 0.9800
C22 H22C 0.9800
C23 H23A 0.9800
C23 H23B 0.9800
C23 H23C 0.9800
C24 H24A 0.9800
C24 H24B 0.9800
C24 H24C 0.9800
